data_7109954
loop_
_publ_author_name
'Michael S. Perryman'
'Matthew E. Harris'
'Jade L. Foster'
'Anushka Joshi'
'Guy J. Clarkson'
'David J. Fox'

_publ_section_title
;
 Trichloromethyl ketones: asymmetric transfer hydrogenation and subsequent
 Jocic-type reactions with amines
;
_journal_name_full Chem.Commun.
_journal_page_first 10022
_journal_paper_doi 10.1039/c3cc46070c
_journal_volume 49
_journal_year 2013
_chemical_absolute_configuration unk
_chemical_formula_moiety 'C18 H30 N2 O'
_chemical_formula_sum 'C18 H30 N2 O'
_chemical_formula_weight 290.44
_chemical_name_systematic
;
 ?
;
_space_group_crystal_system orthorhombic
_space_group_IT_number 19
_space_group_name_Hall 'P 2ac 2ab'
_space_group_name_H-M_alt 'P 21 21 21'
_symmetry_space_group_name_Hall 'P 2ac 2ab'
_symmetry_space_group_name_H-M 'P 21 21 21'
_atom_sites_solution_hydrogens mixed
_atom_sites_solution_primary direct
_audit_creation_date 2013-07-03
_audit_creation_method
;
  Olex2 1.2
  (compiled 2013.04.25 svn.r2679, GUI svn.r4466)
;
_cell_angle_alpha 90
_cell_angle_beta 90
_cell_angle_gamma 90
_cell_formula_units_Z 4
_cell_length_a 6.17114(12)
_cell_length_b 12.3956(2)
_cell_length_c 24.5886(4)
_cell_measurement_reflns_used 10237
_cell_measurement_temperature 120(2)
_cell_measurement_theta_max 77.8730
_cell_measurement_theta_min 3.5627
_cell_volume 1880.90(6)
_computing_cell_refinement
;
CrysAlisPro, Agilent Technologies,
Version 1.171.36.21 (release 14-08-2012 CrysAlis171 .NET)
(compiled Sep 14 2012,17:21:16)
;
_computing_data_collection
;
CrysAlisPro, Agilent Technologies,
Version 1.171.36.21 (release 14-08-2012 CrysAlis171 .NET)
(compiled Sep 14 2012,17:21:16)
;
_computing_data_reduction
;
CrysAlisPro, Agilent Technologies,
Version 1.171.36.21 (release 14-08-2012 CrysAlis171 .NET)
(compiled Sep 14 2012,17:21:16)
;
_computing_molecular_graphics
;
O. V. Dolomanov, L. J. Bourhis, R. J. Gildea, J. A. K. Howard and H. Puschmann,
OLEX2: a complete structure solution, refinement and analysis program.
J. Appl. Cryst. (2009). 42, 339-341.
;
_computing_publication_material
;
O. V. Dolomanov, L. J. Bourhis, R. J. Gildea, J. A. K. Howard and H. Puschmann,
OLEX2: a complete structure solution, refinement and analysis program.
J. Appl. Cryst. (2009). 42, 339-341.
;
_computing_structure_refinement
;
SHELXL, G.M. Sheldrick, Acta Cryst.
(2008). A64, 112-122
;
_computing_structure_solution
;
XS, G.M. Sheldrick, Acta Cryst.
(2008). A64, 112-122
;
_diffrn_ambient_temperature 120.15
_diffrn_detector_area_resol_mean 10.2833
_diffrn_measured_fraction_theta_full 0.9995
_diffrn_measured_fraction_theta_max 0.9955
_diffrn_measurement_details
;
  1 omega -123.00   -5.00   1.0000    5.0000
omega____ theta____ kappa____ phi______ frames
    -      -39.6268  -77.0000 -150.0000 118

  2 omega  -59.00  -11.00   1.0000    5.0000
omega____ theta____ kappa____ phi______ frames
    -      -39.6268  -38.0000 -120.0000 48

  3 omega  -95.00  -50.00   1.0000    5.0000
omega____ theta____ kappa____ phi______ frames
    -      -39.6268  125.0000  150.0000 45

  4 omega   30.00   83.00   1.0000    5.0000
omega____ theta____ kappa____ phi______ frames
    -       39.6268  -99.0000  120.0000 53

  5 omega   36.00   91.00   1.0000    5.0000
omega____ theta____ kappa____ phi______ frames
    -       39.6268 -125.0000   60.0000 55

  6 omega  -58.00  -32.00   1.0000   20.0000
omega____ theta____ kappa____ phi______ frames
    -      -68.5000  -78.0000  -96.3007 26

  7 omega  -64.00  -32.00   1.0000   20.0000
omega____ theta____ kappa____ phi______ frames
    -      -68.5000  -77.0000  -60.0000 32

  8 omega -147.00  -81.00   1.0000   20.0000
omega____ theta____ kappa____ phi______ frames
    -      -68.5000  -77.0000  -60.0000 66

  9 omega  -68.00  -32.00   1.0000   20.0000
omega____ theta____ kappa____ phi______ frames
    -      -68.5000  -77.0000 -150.0000 36

 10 omega  -54.00   10.00   1.0000   20.0000
omega____ theta____ kappa____ phi______ frames
    -      -68.5000   45.0000 -120.0000 64

 11 omega -152.00 -122.00   1.0000   20.0000
omega____ theta____ kappa____ phi______ frames
    -      -68.5000  -78.0000  -96.3007 30

 12 omega -105.00  -78.00   1.0000   20.0000
omega____ theta____ kappa____ phi______ frames
    -      -68.5000  -77.0000 -150.0000 27

 13 omega -114.00  -83.00   1.0000   20.0000
omega____ theta____ kappa____ phi______ frames
    -      -68.5000  -78.0000  -96.3007 31

 14 omega  -62.00  -34.00   1.0000   20.0000
omega____ theta____ kappa____ phi______ frames
    -      -68.5000  -77.0000 -180.0000 28

 15 omega  -62.00  -35.00   1.0000   20.0000
omega____ theta____ kappa____ phi______ frames
    -      -68.5000  -77.0000 -120.0000 27

 16 omega -151.00  -50.00   1.0000   20.0000
omega____ theta____ kappa____ phi______ frames
    -      -68.5000  -76.0000  161.8281 101

 17 omega   85.00  155.00   1.0000   20.0000
omega____ theta____ kappa____ phi______ frames
    -      118.0000   61.0000  -30.0000 70

 18 omega   43.00   95.00   1.0000   20.0000
omega____ theta____ kappa____ phi______ frames
    -      118.0000  -45.0000 -180.0000 52

 19 omega   85.00  111.00   1.0000   20.0000
omega____ theta____ kappa____ phi______ frames
    -      118.0000   61.0000  -60.0000 26

 20 omega   85.00  116.00   1.0000   20.0000
omega____ theta____ kappa____ phi______ frames
    -      118.0000   61.0000  -90.0000 31

 21 omega  112.00  177.00   1.0000   20.0000
omega____ theta____ kappa____ phi______ frames
    -      118.0000   77.0000  -90.0000 65

 22 omega   51.00  111.00   1.0000   20.0000
omega____ theta____ kappa____ phi______ frames
    -      118.0000 -111.0000  150.0000 60

 23 omega   40.00   98.00   1.0000   20.0000
omega____ theta____ kappa____ phi______ frames
    -      118.0000  -45.0000    0.0000 58

 24 omega   82.00  108.00   1.0000   20.0000
omega____ theta____ kappa____ phi______ frames
    -      118.0000   77.0000  -60.0000 26

 25 omega  119.00  155.00   1.0000   20.0000
omega____ theta____ kappa____ phi______ frames
    -      118.0000   77.0000  -60.0000 36

 26 omega   83.00  109.00   1.0000   20.0000
omega____ theta____ kappa____ phi______ frames
    -      118.0000   77.0000 -120.0000 26

 27 omega   85.00  112.00   1.0000   20.0000
omega____ theta____ kappa____ phi______ frames
    -      118.0000   61.0000 -150.0000 27

 28 omega   86.00  111.00   1.0000   20.0000
omega____ theta____ kappa____ phi______ frames
    -      118.0000   61.0000 -180.0000 25

 29 omega  127.00  153.00   1.0000   20.0000
omega____ theta____ kappa____ phi______ frames
    -      118.0000   61.0000 -180.0000 26

 30 omega   82.00  108.00   1.0000   20.0000
omega____ theta____ kappa____ phi______ frames
    -      118.0000   77.0000  -90.0000 26

 31 omega   86.00  178.00   1.0000   20.0000
omega____ theta____ kappa____ phi______ frames
    -      118.0000   61.0000 -120.0000 92

 32 omega   89.00  116.00   1.0000   20.0000
omega____ theta____ kappa____ phi______ frames
    -      118.0000   45.0000  -60.0000 27

 33 omega   87.00  128.00   1.0000   20.0000
omega____ theta____ kappa____ phi______ frames
    -      118.0000   45.0000 -120.0000 41

 34 omega   37.00   97.00   1.0000   20.0000
omega____ theta____ kappa____ phi______ frames
    -      118.0000 -111.0000    0.0000 60

 35 omega   88.00  115.00   1.0000   20.0000
omega____ theta____ kappa____ phi______ frames
    -      118.0000   45.0000  -90.0000 27

 36 omega   88.00  171.00   1.0000   20.0000
omega____ theta____ kappa____ phi______ frames
    -      118.0000   45.0000 -150.0000 83

 37 omega   82.00  108.00   1.0000   20.0000
omega____ theta____ kappa____ phi______ frames
    -      118.0000   77.0000 -180.0000 26

 38 omega   83.00  109.00   1.0000   20.0000
omega____ theta____ kappa____ phi______ frames
    -      118.0000   77.0000 -150.0000 26

 39 omega   37.00   89.00   1.0000   20.0000
omega____ theta____ kappa____ phi______ frames
    -      118.0000  -30.0000  -60.0000 52

 40 omega   80.00  106.00   1.0000   20.0000
omega____ theta____ kappa____ phi______ frames
    -      118.0000 -111.0000  -90.0000 26

 41 omega   39.00   64.00   1.0000   20.0000
omega____ theta____ kappa____ phi______ frames
    -      118.0000  -30.0000 -150.0000 25
;
_diffrn_measurement_device_type 'Xcalibur, Ruby, Gemini'
_diffrn_measurement_method '\w scans'
_diffrn_orient_matrix_UB_11 -0.0086253000
_diffrn_orient_matrix_UB_12 0.1240768000
_diffrn_orient_matrix_UB_13 0.0029819000
_diffrn_orient_matrix_UB_21 -0.0536132000
_diffrn_orient_matrix_UB_22 -0.0066772000
_diffrn_orient_matrix_UB_23 0.0610837000
_diffrn_orient_matrix_UB_31 0.2437058000
_diffrn_orient_matrix_UB_32 0.0029526000
_diffrn_orient_matrix_UB_33 0.0135445000
_diffrn_radiation_monochromator graphite
_diffrn_radiation_type 'Cu K\a'
_diffrn_radiation_wavelength 1.5418
_diffrn_reflns_av_R_equivalents 0.0482
_diffrn_reflns_av_unetI/netI 0.0295
_diffrn_reflns_Laue_measured_fraction_full 0.979
_diffrn_reflns_Laue_measured_fraction_max 0.999
_diffrn_reflns_limit_h_max 7
_diffrn_reflns_limit_h_min -6
_diffrn_reflns_limit_k_max 14
_diffrn_reflns_limit_k_min -14
_diffrn_reflns_limit_l_max 29
_diffrn_reflns_limit_l_min -28
_diffrn_reflns_number 16534
_diffrn_reflns_point_group_measured_fraction_full 0.978
_diffrn_reflns_point_group_measured_fraction_max 1.000
_diffrn_reflns_theta_full 67.684
_diffrn_reflns_theta_max 66.592
_diffrn_reflns_theta_min 3.595
_diffrn_source 'Enhance (Cu) X-ray Source'
_exptl_absorpt_coefficient_mu 0.487
_exptl_absorpt_correction_T_max 1.00000
_exptl_absorpt_correction_T_min 0.70536
_exptl_absorpt_correction_type multi-scan
_exptl_absorpt_process_details
;
CrysAlisPro, Agilent Technologies,
Version 1.171.36.21 (release 14-08-2012 CrysAlis171 .NET)
(compiled Sep 14 2012,17:21:16)
Empirical absorption correction using spherical harmonics,
 implemented in SCALE3 ABSPACK scaling algorithm.
;
_exptl_crystal_colour colourless
_exptl_crystal_colour_primary colourless
_exptl_crystal_density_diffrn 1.026
_exptl_crystal_description block
_exptl_crystal_F_000 640
_exptl_crystal_size_max 0.4
_exptl_crystal_size_mid 0.2
_exptl_crystal_size_min 0.2
_refine_diff_density_max 0.207
_refine_diff_density_min -0.200
_refine_diff_density_rms 0.048
_refine_ls_abs_structure_details
;
 Flack x determined using 1359 quotients [(I+)-(I-)]/[(I+)+(I-)]
 (Parsons and Flack (2004), Acta Cryst. A60, s61).
 Flack x =   0.076(743) by hole-in-one fit to all intensities (Shelxl)
             0.038(128) from 1359 selected quotients (Parsons' method)
Hooft y parameter 0.20(10)(Olex2)

Not able to determine the absolute configuration form the Flack or Hooft y
(only one oxygen in the molecule!)
;
_refine_ls_abs_structure_Flack -0.04(13)
_refine_ls_extinction_method none
_refine_ls_goodness_of_fit_ref 1.202
_refine_ls_hydrogen_treatment mixed
_refine_ls_matrix_type full
_refine_ls_number_parameters 292
_refine_ls_number_reflns 3324
_refine_ls_number_restraints 4
_refine_ls_restrained_S_all 1.201
_refine_ls_R_factor_all 0.0615
_refine_ls_R_factor_gt 0.0613
_refine_ls_shift/su_max 0.000
_refine_ls_shift/su_mean 0.000
_refine_ls_structure_factor_coef Fsqd
_refine_ls_weighting_details
;
 w=1/[\s^2^(Fo^2^)+(0.0508P)^2^+1.3078P]
 where P=(Fo^2^+2Fc^2^)/3
;
_refine_ls_weighting_scheme calc
_refine_ls_wR_factor_gt 0.1607
_refine_ls_wR_factor_ref 0.1608
_reflns_Friedel_coverage 0.709
_reflns_Friedel_fraction_full 0.976
_reflns_Friedel_fraction_max 1.000
_reflns_number_gt 3304
_reflns_number_total 3324
_reflns_threshold_expression 'I > 2\s(I)'
_cod_data_source_file c3cc46070c.txt
_cod_data_source_block mp1
_cod_original_cell_volume 1880.91(6)
_cod_database_code 7109954
_chemical_oxdiff_formula 'C20 H20 N2 O2'
_reflns_odcompleteness_completeness 99.95
_reflns_odcompleteness_iscentric 1
_reflns_odcompleteness_theta 72.42
_olex2_refinement_description
;
1. Fixed Uiso
 At 1.2 times of:
  All C(H) groups, H211 of N211, H111 of N111, All C(H,H) groups
 At 1.5 times of:
  All C(H,H,H) groups, H216 of N216, H116 of N116
2. Restrained distances
 N116-H116 = N216-H216
 1.03 with sigma of 0.02
 C209-H216 = C217-H216
 2.1 with sigma of 0.04
3. Others
 Sof(C201)=Sof(H201)=Sof(C202)=Sof(H202)=Sof(C203)=Sof(H203)=Sof(C204)=
 Sof(H204)=Sof(C205)=Sof(H205)=Sof(C206)=Sof(C207)=Sof(H20A)=Sof(H20B)=
 Sof(C208)=Sof(H20C)=Sof(H20D)=Sof(C209)=Sof(H209)=Sof(C210)=Sof(O210)=
 Sof(N211)=Sof(H211)=Sof(C212)=Sof(C213)=Sof(H21A)=Sof(H21B)=Sof(H21C)=
 Sof(C214)=Sof(H21D)=Sof(H21E)=Sof(H21F)=Sof(C215)=Sof(H21G)=Sof(H21H)=
 Sof(H21I)=Sof(N216)=Sof(H216)=Sof(C217)=Sof(C218)=Sof(H21J)=Sof(H21K)=
 Sof(H21L)=Sof(C219)=Sof(H21M)=Sof(H21N)=Sof(H21O)=Sof(C220)=Sof(H22A)=
 Sof(H22B)=Sof(H22C)=1-FVAR(1)
 Sof(C101)=Sof(H101)=Sof(C102)=Sof(H102)=Sof(C103)=Sof(H103)=Sof(C104)=
 Sof(H104)=Sof(C105)=Sof(H105)=Sof(C106)=Sof(C107)=Sof(H10A)=Sof(H10B)=
 Sof(C108)=Sof(H10C)=Sof(H10D)=Sof(C109)=Sof(H109)=Sof(C110)=Sof(O110)=
 Sof(N111)=Sof(H111)=Sof(C112)=Sof(C113)=Sof(H11A)=Sof(H11B)=Sof(H11C)=
 Sof(C114)=Sof(H11D)=Sof(H11E)=Sof(H11F)=Sof(C115)=Sof(H11G)=Sof(H11H)=
 Sof(H11I)=Sof(N116)=Sof(H116)=Sof(C117)=Sof(C118)=Sof(H11J)=Sof(H11K)=
 Sof(H11L)=Sof(C119)=Sof(H11M)=Sof(H11N)=Sof(H11O)=Sof(C120)=Sof(H12A)=
 Sof(H12B)=Sof(H12C)=FVAR(1)
4.a Ternary CH refined with riding coordinates:
 C109(H109), C209(H209)
4.b Secondary CH2 refined with riding coordinates:
 C107(H10A,H10B), C108(H10C,H10D), C207(H20A,H20B), C208(H20C,H20D)
4.c Me refined with riding coordinates:
 C214(H21D,H21E,H21F)
4.d Aromatic/amide H refined with riding coordinates:
 C101(H101), C102(H102), C103(H103), C104(H104), C105(H105), N111(H111),
 C201(H201), C202(H202), C203(H203), C204(H204), C205(H205), N211(H211)
4.e Idealised Me refined as rotating group:
 C113(H11A,H11B,H11C), C114(H11D,H11E,H11F), C115(H11G,H11H,H11I), C118(H11J,
 H11K,H11L), C119(H11M,H11N,H11O), C120(H12A,H12B,H12C), C213(H21A,H21B,H21C),
 C215(H21G,H21H,H21I), C218(H21J,H21K,H21L), C219(H21M,H21N,H21O), C220(H22A,
 H22B,H22C)
;
_shelx_space_group_comment
;
The symmetry employed for this shelxl refinement is uniquely defined
by the following loop, which should always be used as a source of
symmetry information in preference to the above space-group names.
They are only intended as comments.
;
_shelxl_version_number 2013-2

loop_
_space_group_symop_operation_xyz
'x, y, z'
'-x+1/2, -y, z+1/2'
'-x, y+1/2, -z+1/2'
'x+1/2, -y+1/2, -z'

loop_
_atom_site_label
_atom_site_type_symbol
_atom_site_fract_x
_atom_site_fract_y
_atom_site_fract_z
_atom_site_U_iso_or_equiv
_atom_site_adp_type
_atom_site_occupancy
_atom_site_site_symmetry_order
_atom_site_calc_flag
_atom_site_refinement_flags_posn
_atom_site_refinement_flags_adp
_atom_site_refinement_flags_occupancy
_atom_site_disorder_assembly
_atom_site_disorder_group
C101 C -0.0278(7) 0.4557(3) 0.40371(18) 0.0308(10) Uani 0.829(3) 1 d . . P A 1
H101 H -0.0986 0.5157 0.3875 0.037 Uiso 0.829(3) 1 calc R U P A 1
C102 C -0.1228(7) 0.3546(4) 0.40077(18) 0.0334(10) Uani 0.829(3) 1 d . . P A 1
H102 H -0.2580 0.3459 0.3828 0.040 Uiso 0.829(3) 1 calc R U P A 1
C103 C -0.0226(8) 0.2670(3) 0.42367(17) 0.0336(10) Uani 0.829(3) 1 d . . P A 1
H103 H -0.0889 0.1979 0.4219 0.040 Uiso 0.829(3) 1 calc R U P A 1
C104 C 0.1754(8) 0.2794(3) 0.44941(18) 0.0348(10) Uani 0.829(3) 1 d . . P A 1
H104 H 0.2470 0.2184 0.4644 0.042 Uiso 0.829(3) 1 calc R U P A 1
C105 C 0.2690(10) 0.3805(6) 0.4534(3) 0.0339(13) Uani 0.829(3) 1 d . . P A 1
H105 H 0.4023 0.3888 0.4723 0.041 Uiso 0.829(3) 1 calc R U P A 1
C106 C 0.1696(7) 0.4707(3) 0.42996(16) 0.0269(9) Uani 0.829(3) 1 d . . P A 1
C107 C 0.2700(7) 0.5810(3) 0.43342(17) 0.0302(9) Uani 0.829(3) 1 d . . P A 1
H10A H 0.3632 0.5844 0.4661 0.036 Uiso 0.829(3) 1 calc R U P A 1
H10B H 0.1534 0.6352 0.4378 0.036 Uiso 0.829(3) 1 calc R U P A 1
C108 C 0.4053(6) 0.6105(3) 0.38372(18) 0.0279(9) Uani 0.829(3) 1 d . . P A 1
H10C H 0.3142 0.6047 0.3507 0.033 Uiso 0.829(3) 1 calc R U P A 1
H10D H 0.5263 0.5586 0.3801 0.033 Uiso 0.829(3) 1 calc R U P A 1
C109 C 0.4979(6) 0.7255(3) 0.38751(15) 0.0231(8) Uani 0.829(3) 1 d . . P A 1
H109 H 0.5574 0.7369 0.4249 0.028 Uiso 0.829(3) 1 calc R U P A 1
C110 C 0.6844(6) 0.7366(3) 0.34593(16) 0.0250(8) Uani 0.829(3) 1 d . . P A 1
O110 O 0.8693(4) 0.7060(2) 0.35806(12) 0.0308(7) Uani 0.829(3) 1 d . . P A 1
N111 N 0.6241(5) 0.7762(3) 0.29846(13) 0.0303(8) Uani 0.829(3) 1 d . . P A 1
H111 H 0.4702 0.8008 0.2958 0.036 Uiso 0.829(3) 1 calc R U P A 1
C112 C 0.7576(7) 0.7884(4) 0.24849(17) 0.0370(11) Uani 0.829(3) 1 d . . P A 1
C113 C 0.8565(13) 0.6793(5) 0.2342(3) 0.0686(19) Uani 0.829(3) 1 d . . P A 1
H11A H 0.9535 0.6562 0.2635 0.103 Uiso 0.829(3) 1 calc R U P A 1
H11B H 0.9388 0.6856 0.2002 0.103 Uiso 0.829(3) 1 calc R U P A 1
H11C H 0.7407 0.6259 0.2296 0.103 Uiso 0.829(3) 1 calc R U P A 1
C114 C 0.9311(9) 0.8722(5) 0.2576(2) 0.0487(14) Uani 0.829(3) 1 d . . P A 1
H11D H 0.8641 0.9397 0.2697 0.073 Uiso 0.829(3) 1 calc R U P A 1
H11E H 1.0097 0.8847 0.2236 0.073 Uiso 0.829(3) 1 calc R U P A 1
H11F H 1.0322 0.8465 0.2855 0.073 Uiso 0.829(3) 1 calc R U P A 1
C115 C 0.6033(10) 0.8232(7) 0.2040(2) 0.066(2) Uani 0.829(3) 1 d . . P A 1
H11G H 0.4839 0.7714 0.2014 0.100 Uiso 0.829(3) 1 calc R U P A 1
H11H H 0.6809 0.8260 0.1692 0.100 Uiso 0.829(3) 1 calc R U P A 1
H11I H 0.5452 0.8948 0.2125 0.100 Uiso 0.829(3) 1 calc R U P A 1
N116 N 0.3294(5) 0.8060(3) 0.37738(13) 0.0252(7) Uani 0.829(3) 1 d D . P A 1
H116 H 0.180(5) 0.772(4) 0.3763(19) 0.038 Uiso 0.829(3) 1 d D U P A 1
C117 C 0.3273(7) 0.9014(3) 0.4130(2) 0.0321(10) Uani 0.829(3) 1 d . . P A 1
C118 C 0.5502(8) 0.9569(4) 0.4120(2) 0.0447(12) Uani 0.829(3) 1 d . . P A 1
H11J H 0.6605 0.9072 0.4258 0.067 Uiso 0.829(3) 1 calc R U P A 1
H11K H 0.5461 1.0216 0.4348 0.067 Uiso 0.829(3) 1 calc R U P A 1
H11L H 0.5860 0.9774 0.3745 0.067 Uiso 0.829(3) 1 calc R U P A 1
C119 C 0.1580(9) 0.9769(4) 0.3904(3) 0.0479(13) Uani 0.829(3) 1 d . . P A 1
H11M H 0.1984 0.9982 0.3534 0.072 Uiso 0.829(3) 1 calc R U P A 1
H11N H 0.1483 1.0411 0.4135 0.072 Uiso 0.829(3) 1 calc R U P A 1
H11O H 0.0173 0.9403 0.3897 0.072 Uiso 0.829(3) 1 calc R U P A 1
C120 C 0.2695(10) 0.8718(6) 0.4716(3) 0.0480(15) Uani 0.829(3) 1 d . . P A 1
H12A H 0.1196 0.8459 0.4730 0.072 Uiso 0.829(3) 1 calc R U P A 1
H12B H 0.2846 0.9356 0.4948 0.072 Uiso 0.829(3) 1 calc R U P A 1
H12C H 0.3672 0.8149 0.4845 0.072 Uiso 0.829(3) 1 calc R U P A 1
C201 C 0.782(5) 0.598(2) 0.5471(13) 0.032(7) Uiso 0.171(3) 1 d . . P A 2
H201 H 0.9191 0.5893 0.5304 0.038 Uiso 0.171(3) 1 calc R U P A 2
C202 C 0.688(5) 0.706(2) 0.5507(11) 0.051(6) Uiso 0.171(3) 1 d . . P A 2
H202 H 0.7606 0.7659 0.5353 0.061 Uiso 0.171(3) 1 calc R U P A 2
C203 C 0.484(4) 0.7193(19) 0.5776(9) 0.039(5) Uiso 0.171(3) 1 d . . P A 2
H203 H 0.4179 0.7879 0.5819 0.047 Uiso 0.171(3) 1 calc R U P A 2
C204 C 0.386(4) 0.6198(19) 0.5983(9) 0.040(5) Uiso 0.171(3) 1 d . . P A 2
H204 H 0.2475 0.6243 0.6150 0.048 Uiso 0.171(3) 1 calc R U P A 2
C205 C 0.474(4) 0.5299(18) 0.5949(9) 0.034(5) Uiso 0.171(3) 1 d . . P A 2
H205 H 0.4034 0.4706 0.6117 0.041 Uiso 0.171(3) 1 calc R U P A 2
C206 C 0.676(4) 0.5089(17) 0.5675(9) 0.033(5) Uiso 0.171(3) 1 d . . P A 2
C207 C 0.776(4) 0.4013(19) 0.5639(9) 0.039(5) Uiso 0.171(3) 1 d . . P A 2
H20A H 0.8739 0.3993 0.5319 0.047 Uiso 0.171(3) 1 calc R U P A 2
H20B H 0.6617 0.3465 0.5583 0.047 Uiso 0.171(3) 1 calc R U P A 2
C208 C 0.904(3) 0.3730(17) 0.6141(9) 0.032(5) Uiso 0.171(3) 1 d . . P A 2
H20C H 0.8098 0.3812 0.6464 0.038 Uiso 0.171(3) 1 calc R U P A 2
H20D H 1.0266 0.4239 0.6179 0.038 Uiso 0.171(3) 1 calc R U P A 2
C209 C 0.994(3) 0.2535(16) 0.6121(8) 0.031(4) Uiso 0.171(3) 1 d D . P A 2
H209 H 1.0545 0.2390 0.5750 0.037 Uiso 0.171(3) 1 calc R U P A 2
C210 C 1.176(3) 0.2446(16) 0.6538(8) 0.031(4) Uiso 0.171(3) 1 d . . P A 2
O210 O 1.363(2) 0.2766(12) 0.6427(6) 0.036(4) Uiso 0.171(3) 1 d . . P A 2
N211 N 1.115(3) 0.2028(15) 0.7023(7) 0.036(4) Uiso 0.171(3) 1 d . . P A 2
H211 H 0.9656 0.1722 0.7040 0.044 Uiso 0.171(3) 1 calc R U P A 2
C212 C 1.240(4) 0.1970(19) 0.7518(10) 0.040(5) Uiso 0.171(3) 1 d . . P A 2
C213 C 1.436(5) 0.114(3) 0.7435(13) 0.060(8) Uiso 0.171(3) 1 d . . P A 2
H21A H 1.3779 0.0422 0.7358 0.090 Uiso 0.171(3) 1 calc R U P A 2
H21B H 1.5235 0.1116 0.7767 0.090 Uiso 0.171(3) 1 calc R U P A 2
H21C H 1.5261 0.1381 0.7130 0.090 Uiso 0.171(3) 1 calc R U P A 2
C214 C 1.099(8) 0.157(4) 0.7962(19) 0.103(14) Uiso 0.171(3) 1 d . . P A 2
H21D H 0.9614 0.1970 0.7957 0.154 Uiso 0.171(3) 1 calc R U P A 2
H21E H 1.1712 0.1687 0.8312 0.154 Uiso 0.171(3) 1 calc R U P A 2
H21F H 1.0706 0.0803 0.7911 0.154 Uiso 0.171(3) 1 calc R U P A 2
C215 C 1.345(7) 0.300(3) 0.7644(16) 0.081(10) Uiso 0.171(3) 1 d . . P A 2
H21G H 1.4029 0.3317 0.7309 0.121 Uiso 0.171(3) 1 calc R U P A 2
H21H H 1.4644 0.2874 0.7900 0.121 Uiso 0.171(3) 1 calc R U P A 2
H21I H 1.2398 0.3492 0.7807 0.121 Uiso 0.171(3) 1 calc R U P A 2
N216 N 0.816(3) 0.1779(13) 0.6228(6) 0.027(4) Uiso 0.171(3) 1 d D . P A 2
H216 H 0.666(6) 0.215(6) 0.621(6) 0.040 Uiso 0.171(3) 1 d D U P A 2
C217 C 0.809(4) 0.0766(19) 0.5901(10) 0.040(5) Uiso 0.171(3) 1 d D . P A 2
C218 C 0.634(5) 0.013(2) 0.6152(11) 0.052(7) Uiso 0.171(3) 1 d . . P A 2
H21J H 0.6802 -0.0113 0.6513 0.078 Uiso 0.171(3) 1 calc R U P A 2
H21K H 0.6015 -0.0492 0.5923 0.078 Uiso 0.171(3) 1 calc R U P A 2
H21L H 0.5046 0.0584 0.6187 0.078 Uiso 0.171(3) 1 calc R U P A 2
C219 C 0.754(12) 0.101(7) 0.535(3) 0.11(3) Uiso 0.171(3) 1 d . . P A 2
H21M H 0.6411 0.1566 0.5346 0.160 Uiso 0.171(3) 1 calc R U P A 2
H21N H 0.7006 0.0358 0.5171 0.160 Uiso 0.171(3) 1 calc R U P A 2
H21O H 0.8827 0.1277 0.5160 0.160 Uiso 0.171(3) 1 calc R U P A 2
C220 C 1.026(5) 0.012(2) 0.5978(12) 0.057(7) Uiso 0.171(3) 1 d . . P A 2
H22A H 1.1460 0.0516 0.5812 0.086 Uiso 0.171(3) 1 calc R U P A 2
H22B H 1.0126 -0.0591 0.5804 0.086 Uiso 0.171(3) 1 calc R U P A 2
H22C H 1.0547 0.0020 0.6367 0.086 Uiso 0.171(3) 1 calc R U P A 2

loop_
_atom_site_aniso_label
_atom_site_aniso_U_11
_atom_site_aniso_U_22
_atom_site_aniso_U_33
_atom_site_aniso_U_23
_atom_site_aniso_U_13
_atom_site_aniso_U_12
C101 0.024(2) 0.028(2) 0.041(2) 0.0051(18) -0.0013(18) 0.0054(17)
C102 0.023(2) 0.037(2) 0.040(2) -0.0027(19) -0.0002(19) -0.0026(19)
C103 0.041(2) 0.025(2) 0.035(2) -0.0029(17) 0.005(2) -0.006(2)
C104 0.042(3) 0.021(2) 0.041(2) 0.0060(17) 0.000(2) 0.005(2)
C105 0.026(3) 0.043(3) 0.033(3) 0.006(3) 0.001(2) 0.005(2)
C106 0.025(2) 0.027(2) 0.029(2) 0.0008(17) 0.0071(17) -0.0003(17)
C107 0.027(2) 0.031(2) 0.033(2) 0.0018(17) 0.0014(18) 0.0003(18)
C108 0.021(2) 0.025(2) 0.038(2) 0.0034(17) 0.0027(17) 0.0028(15)
C109 0.0198(18) 0.0248(19) 0.0247(18) 0.0029(15) -0.0014(16) 0.0017(16)
C110 0.0227(19) 0.0202(18) 0.032(2) 0.0003(15) 0.0004(16) -0.0023(16)
O110 0.0181(14) 0.0295(15) 0.0450(16) 0.0069(13) 0.0009(12) 0.0016(12)
N111 0.0210(17) 0.040(2) 0.0300(17) 0.0009(16) 0.0019(14) -0.0012(16)
C112 0.034(2) 0.050(3) 0.027(2) 0.0020(19) 0.0069(19) 0.000(2)
C113 0.091(5) 0.061(4) 0.054(3) -0.013(3) 0.033(3) 0.004(4)
C114 0.044(3) 0.061(4) 0.041(3) 0.007(2) 0.010(2) -0.017(3)
C115 0.045(3) 0.120(6) 0.034(3) 0.016(3) 0.003(2) -0.006(3)
N116 0.0192(16) 0.0249(17) 0.0316(17) 0.0011(13) 0.0018(14) 0.0012(14)
C117 0.023(2) 0.027(2) 0.046(3) -0.0068(18) 0.0051(19) -0.0045(17)
C118 0.031(2) 0.039(3) 0.064(3) -0.015(2) 0.006(2) -0.007(2)
C119 0.039(3) 0.028(2) 0.077(4) -0.009(2) 0.002(3) 0.006(2)
C120 0.042(3) 0.056(4) 0.045(4) -0.015(3) 0.009(3) -0.001(3)

loop_
_atom_type_symbol
_atom_type_description
_atom_type_scat_dispersion_real
_atom_type_scat_dispersion_imag
_atom_type_scat_source
C C 0.0181 0.0091 'International Tables Vol C Tables 4.2.6.8 and 6.1.1.4'
H H 0.0000 0.0000 'International Tables Vol C Tables 4.2.6.8 and 6.1.1.4'
N N 0.0311 0.0180 'International Tables Vol C Tables 4.2.6.8 and 6.1.1.4'
O O 0.0492 0.0322 'International Tables Vol C Tables 4.2.6.8 and 6.1.1.4'

loop_
_geom_angle_atom_site_label_1
_geom_angle_atom_site_label_2
_geom_angle_atom_site_label_3
_geom_angle
C102 C101 H101 119.5
C102 C101 C106 121.0(4)
C106 C101 H101 119.5
C101 C102 H102 119.9
C103 C102 C101 120.3(4)
C103 C102 H102 119.9
C102 C103 H103 120.1
C102 C103 C104 119.9(4)
C104 C103 H103 120.1
C103 C104 H104 119.9
C105 C104 C103 120.1(4)
C105 C104 H104 119.9
C104 C105 H105 119.6
C104 C105 C106 120.7(5)
C106 C105 H105 119.6
C101 C106 C105 117.9(4)
C101 C106 C107 120.6(4)
C105 C106 C107 121.5(4)
C106 C107 H10A 108.9
C106 C107 H10B 108.9
C106 C107 C108 113.5(3)
H10A C107 H10B 107.7
C108 C107 H10A 108.9
C108 C107 H10B 108.9
C107 C108 H10C 109.2
C107 C108 H10D 109.2
C107 C108 C109 112.1(3)
H10C C108 H10D 107.9
C109 C108 H10C 109.2
C109 C108 H10D 109.2
C108 C109 H109 108.8
C108 C109 C110 108.6(3)
C110 C109 H109 108.8
N116 C109 C108 111.0(3)
N116 C109 H109 108.8
N116 C109 C110 110.9(3)
O110 C110 C109 120.0(3)
O110 C110 N111 125.9(4)
N111 C110 C109 114.1(3)
C110 N111 H111 116.1
C110 N111 C112 127.8(4)
C112 N111 H111 116.1
N111 C112 C113 108.8(4)
N111 C112 C114 109.9(4)
N111 C112 C115 106.2(4)
C114 C112 C113 111.1(5)
C114 C112 C115 111.0(5)
C115 C112 C113 109.7(5)
C112 C113 H11A 109.5
C112 C113 H11B 109.5
C112 C113 H11C 109.5
H11A C113 H11B 109.5
H11A C113 H11C 109.5
H11B C113 H11C 109.5
C112 C114 H11D 109.5
C112 C114 H11E 109.5
C112 C114 H11F 109.5
H11D C114 H11E 109.5
H11D C114 H11F 109.5
H11E C114 H11F 109.5
C112 C115 H11G 109.5
C112 C115 H11H 109.5
C112 C115 H11I 109.5
H11G C115 H11H 109.5
H11G C115 H11I 109.5
H11H C115 H11I 109.5
C109 N116 H116 112(3)
C109 N116 C117 116.9(3)
C117 N116 H116 110(3)
N116 C117 C118 110.0(4)
N116 C117 C119 106.6(4)
N116 C117 C120 111.8(4)
C119 C117 C118 109.6(4)
C119 C117 C120 109.5(5)
C120 C117 C118 109.4(4)
C117 C118 H11J 109.5
C117 C118 H11K 109.5
C117 C118 H11L 109.5
H11J C118 H11K 109.5
H11J C118 H11L 109.5
H11K C118 H11L 109.5
C117 C119 H11M 109.5
C117 C119 H11N 109.5
C117 C119 H11O 109.5
H11M C119 H11N 109.5
H11M C119 H11O 109.5
H11N C119 H11O 109.5
C117 C120 H12A 109.5
C117 C120 H12B 109.5
C117 C120 H12C 109.5
H12A C120 H12B 109.5
H12A C120 H12C 109.5
H12B C120 H12C 109.5
C202 C201 H201 119.2
C206 C201 H201 119.2
C206 C201 C202 122(3)
C201 C202 H202 120.5
C203 C202 C201 119(2)
C203 C202 H202 120.5
C202 C203 H203 122.4
C202 C203 C204 115(2)
C204 C203 H203 122.4
C203 C204 H204 118.3
C205 C204 C203 123(2)
C205 C204 H204 118.3
C204 C205 H205 117.5
C204 C205 C206 125(2)
C206 C205 H205 117.5
C201 C206 C205 116(2)
C201 C206 C207 120(2)
C205 C206 C207 124(2)
C206 C207 H20A 109.1
C206 C207 H20B 109.1
C206 C207 C208 112.4(19)
H20A C207 H20B 107.8
C208 C207 H20A 109.1
C208 C207 H20B 109.1
C207 C208 H20C 109.2
C207 C208 H20D 109.2
C207 C208 C209 112.2(17)
H20C C208 H20D 107.9
C209 C208 H20C 109.2
C209 C208 H20D 109.2
C208 C209 H209 109.1
C210 C209 C208 107.9(16)
C210 C209 H209 109.1
N216 C209 C208 109.0(16)
N216 C209 H209 109.1
N216 C209 C210 112.6(16)
O210 C210 C209 120.6(18)
O210 C210 N211 124.8(19)
N211 C210 C209 114.6(18)
C210 N211 H211 116.0
C210 N211 C212 128(2)
C212 N211 H211 116.0
N211 C212 C213 109(2)
N211 C212 C214 109(3)
N211 C212 C215 112(2)
C214 C212 C213 109(3)
C215 C212 C213 104(2)
C215 C212 C214 113(3)
C212 C213 H21A 109.5
C212 C213 H21B 109.5
C212 C213 H21C 109.5
H21A C213 H21B 109.5
H21A C213 H21C 109.5
H21B C213 H21C 109.5
C212 C214 H21D 109.5
C212 C214 H21E 109.5
C212 C214 H21F 109.5
H21D C214 H21E 109.5
H21D C214 H21F 109.5
H21E C214 H21F 109.5
C212 C215 H21G 109.5
C212 C215 H21H 109.5
C212 C215 H21I 109.5
H21G C215 H21H 109.5
H21G C215 H21I 109.5
H21H C215 H21I 109.5
C209 N216 H216 112(5)
C209 N216 C217 117.4(17)
C217 N216 H216 110(5)
N216 C217 C220 110(2)
C218 C217 N216 104(2)
C218 C217 C220 108(2)
C219 C217 N216 110(4)
C219 C217 C218 110(4)
C219 C217 C220 115(4)
C217 C218 H21J 109.5
C217 C218 H21K 109.5
C217 C218 H21L 109.5
H21J C218 H21K 109.5
H21J C218 H21L 109.5
H21K C218 H21L 109.5
C217 C219 H21M 109.5
C217 C219 H21N 109.5
C217 C219 H21O 109.5
H21M C219 H21N 109.5
H21M C219 H21O 109.5
H21N C219 H21O 109.5
C217 C220 H22A 109.5
C217 C220 H22B 109.5
C217 C220 H22C 109.5
H22A C220 H22B 109.5
H22A C220 H22C 109.5
H22B C220 H22C 109.5

loop_
_geom_bond_atom_site_label_1
_geom_bond_atom_site_label_2
_geom_bond_distance
C101 H101 0.9500
C101 C102 1.385(6)
C101 C106 1.391(6)
C102 H102 0.9500
C102 C103 1.370(6)
C103 H103 0.9500
C103 C104 1.385(7)
C104 H104 0.9500
C104 C105 1.383(9)
C105 H105 0.9500
C105 C106 1.400(8)
C106 C107 1.505(6)
C107 H10A 0.9900
C107 H10B 0.9900
C107 C108 1.525(6)
C108 H10C 0.9900
C108 H10D 0.9900
C108 C109 1.539(5)
C109 H109 1.0000
C109 C110 1.546(5)
C109 N116 1.462(5)
C110 O110 1.239(5)
C110 N111 1.320(5)
N111 H111 1.0000
N111 C112 1.487(5)
C112 C113 1.525(8)
C112 C114 1.508(7)
C112 C115 1.514(7)
C113 H11A 0.9800
C113 H11B 0.9800
C113 H11C 0.9800
C114 H11D 0.9800
C114 H11E 0.9800
C114 H11F 0.9800
C115 H11G 0.9800
C115 H11H 0.9800
C115 H11I 0.9800
N116 H116 1.01(3)
N116 C117 1.471(5)
C117 C118 1.539(6)
C117 C119 1.509(7)
C117 C120 1.528(8)
C118 H11J 0.9800
C118 H11K 0.9800
C118 H11L 0.9800
C119 H11M 0.9800
C119 H11N 0.9800
C119 H11O 0.9800
C120 H12A 0.9800
C120 H12B 0.9800
C120 H12C 0.9800
C201 H201 0.9500
C201 C202 1.46(4)
C201 C206 1.38(4)
C202 H202 0.9500
C202 C203 1.43(4)
C203 H203 0.9500
C203 C204 1.47(3)
C204 H204 0.9500
C204 C205 1.24(3)
C205 H205 0.9500
C205 C206 1.44(3)
C206 C207 1.47(3)
C207 H20A 0.9900
C207 H20B 0.9900
C207 C208 1.51(3)
C208 H20C 0.9900
C208 H20D 0.9900
C208 C209 1.58(3)
C209 H209 1.0000
C209 C210 1.52(3)
C209 N216 1.47(3)
C210 O210 1.25(3)
C210 N211 1.35(3)
N211 H211 1.0000
N211 C212 1.44(3)
C212 C213 1.60(4)
C212 C214 1.48(5)
C212 C215 1.46(4)
C213 H21A 0.9800
C213 H21B 0.9800
C213 H21C 0.9800
C214 H21D 0.9800
C214 H21E 0.9800
C214 H21F 0.9800
C215 H21G 0.9800
C215 H21H 0.9800
C215 H21I 0.9800
N216 H216 1.03(3)
N216 C217 1.49(3)
C217 C218 1.47(4)
C217 C219 1.43(7)
C217 C220 1.57(4)
C218 H21J 0.9800
C218 H21K 0.9800
C218 H21L 0.9800
C219 H21M 0.9800
C219 H21N 0.9800
C219 H21O 0.9800
C220 H22A 0.9800
C220 H22B 0.9800
C220 H22C 0.9800

loop_
_geom_hbond_atom_site_label_D
_geom_hbond_atom_site_label_H
_geom_hbond_atom_site_label_A
_geom_hbond_distance_DH
_geom_hbond_distance_HA
_geom_hbond_distance_DA
_geom_hbond_angle_DHA
_geom_hbond_site_symmetry_A
N111 H111 N116 1.00 2.19 2.685(5) 109.0 .
N116 H116 O110 1.01(3) 2.14(3) 3.135(4) 169(4) 1_455
N211 H211 N216 1.00 2.20 2.71(3) 109.7 .
N216 H216 O210 1.03(3) 2.09(4) 3.09(2) 163(12) 1_455
